data_1549089
loop_
_publ_author_name
'Kaese, Thomas'
'Trageser, Timo'
'Budy, Hendrik'
'Bolte, Michael'
'Lerner, Hans-Wolfram'
'Wagner, Matthias'

_publ_section_title
;
 A redox-active diborane platform performs C(sp<sup>3</sup>)-H activation
 and nucleophilic substitution reactions.
;
_journal_issue 15
_journal_name_full 'Chemical science'
_journal_page_first 3881
_journal_page_last 3891
_journal_paper_doi 10.1039/c8sc00743h
_journal_volume 9
_journal_year 2018
_chemical_formula_moiety 'C46 H60 B2 O, 4(C6 H6)'
_chemical_formula_sum 'C70 H84 B2 O'
_chemical_formula_weight 962.99
_space_group_crystal_system triclinic
_space_group_IT_number 2
_space_group_name_Hall '-P 1'
_space_group_name_H-M_alt 'P -1'
_symmetry_space_group_name_Hall '-P 1'
_symmetry_space_group_name_H-M 'P -1'
_atom_sites_solution_hydrogens geom
_audit_creation_method SHELXL-2016/6
_audit_update_record
;
2018-01-26 deposited with the CCDC.
2018-03-19 downloaded from the CCDC.
;
_cell_angle_alpha 79.323(2)
_cell_angle_beta 85.313(2)
_cell_angle_gamma 81.220(2)
_cell_formula_units_Z 2
_cell_length_a 10.4041(3)
_cell_length_b 11.5484(3)
_cell_length_c 25.7360(7)
_cell_measurement_reflns_used 73939
_cell_measurement_temperature 173(2)
_cell_measurement_theta_max 26.85
_cell_measurement_theta_min 1.82
_cell_volume 2998.51(14)
_computing_cell_refinement 'X-Area (Stoe & Cie, 2001)'
_computing_data_collection 'X-Area (Stoe & Cie, 2001)'
_computing_data_reduction 'X-Area (Stoe & Cie, 2001)'
_computing_molecular_graphics 'XP in SHELXTL-Plus (Sheldrick, 2008)'
_computing_structure_refinement 'SHELXL-2016/6 (Sheldrick, 2016)'
_diffrn_ambient_temperature 173(2)
_diffrn_measured_fraction_theta_full 0.997
_diffrn_measured_fraction_theta_max 0.990
_diffrn_measurement_device_type 'STOE IPDS II two-circle-diffractometer'
_diffrn_measurement_method \w
_diffrn_radiation_type MoK\a
_diffrn_radiation_wavelength 0.71073
_diffrn_reflns_av_R_equivalents 0.0402
_diffrn_reflns_av_unetI/netI 0.0254
_diffrn_reflns_Laue_measured_fraction_full 0.997
_diffrn_reflns_Laue_measured_fraction_max 0.990
_diffrn_reflns_limit_h_max 12
_diffrn_reflns_limit_h_min -12
_diffrn_reflns_limit_k_max 14
_diffrn_reflns_limit_k_min -13
_diffrn_reflns_limit_l_max 32
_diffrn_reflns_limit_l_min -32
_diffrn_reflns_number 69450
_diffrn_reflns_point_group_measured_fraction_full 0.997
_diffrn_reflns_point_group_measured_fraction_max 0.990
_diffrn_reflns_theta_full 25.000
_diffrn_reflns_theta_max 26.394
_diffrn_reflns_theta_min 1.812
_diffrn_source 'Genix 3D I\mS microfocus X-ray source'
_exptl_absorpt_coefficient_mu 0.060
_exptl_absorpt_correction_T_max 1.000
_exptl_absorpt_correction_T_min 0.638
_exptl_absorpt_correction_type multi-scan
_exptl_absorpt_process_details 'X-Area (Stoe & Cie, 2001)'
_exptl_crystal_colour yellow
_exptl_crystal_density_diffrn 1.067
_exptl_crystal_description block
_exptl_crystal_F_000 1044
_exptl_crystal_size_max 0.240
_exptl_crystal_size_mid 0.190
_exptl_crystal_size_min 0.140
_refine_diff_density_max 0.539
_refine_diff_density_min -0.424
_refine_diff_density_rms 0.042
_refine_ls_extinction_method none
_refine_ls_goodness_of_fit_ref 1.037
_refine_ls_hydrogen_treatment constr
_refine_ls_matrix_type full
_refine_ls_number_parameters 714
_refine_ls_number_reflns 12158
_refine_ls_number_restraints 84
_refine_ls_restrained_S_all 1.053
_refine_ls_R_factor_all 0.0782
_refine_ls_R_factor_gt 0.0673
_refine_ls_shift/su_max 0.000
_refine_ls_shift/su_mean 0.000
_refine_ls_structure_factor_coef Fsqd
_refine_ls_weighting_details 'w=1/[\s^2^(Fo^2^)+(0.0948P)^2^+1.1646P] where P=(Fo^2^+2Fc^2^)/3'
_refine_ls_weighting_scheme calc
_refine_ls_wR_factor_gt 0.1755
_refine_ls_wR_factor_ref 0.1838
_reflns_Friedel_coverage 0.000
_reflns_number_gt 10241
_reflns_number_total 12158
_reflns_threshold_expression 'I > 2\s(I)'
_cod_data_source_file c8sc00743h2.cif
_cod_data_source_block wa2473
_cod_depositor_comments 'Adding full bibliography for 1549081--1549089.cif.'
_cod_database_code 1549089
_shelx_shelxl_version_number 2016/6
_shelx_space_group_comment
; 
The symmetry employed for this shelxl refinement is uniquely defined 
by the following loop, which should always be used as a source of 
symmetry information in preference to the above space-group names. 
They are only intended as comments. 
;
_shelx_estimated_absorpt_t_min 0.986
_shelx_estimated_absorpt_t_max 0.992

loop_
_space_group_symop_operation_xyz
'x, y, z'
'-x, -y, -z'

loop_
_atom_site_label
_atom_site_type_symbol
_atom_site_fract_x
_atom_site_fract_y
_atom_site_fract_z
_atom_site_U_iso_or_equiv
_atom_site_adp_type
_atom_site_occupancy
_atom_site_site_symmetry_order
_atom_site_calc_flag
_atom_site_refinement_flags_posn
_atom_site_refinement_flags_adp
_atom_site_refinement_flags_occupancy
_atom_site_disorder_assembly
_atom_site_disorder_group
B1 B 0.14126(16) 0.64589(17) 0.24848(7) 0.0322(4) Uani 1 1 d . . . . .
B2 B 0.43264(17) 0.81270(16) 0.26120(7) 0.0315(4) Uani 1 1 d . . . . .
C1 C 0.19638(15) 0.75467(14) 0.26010(6) 0.0332(3) Uani 1 1 d . . . . .
H1A H 0.173421 0.767134 0.296946 0.040 Uiso 1 1 calc R U . . .
H1B H 0.165346 0.828073 0.235290 0.040 Uiso 1 1 calc R U . . .
C2 C 0.34617(15) 0.71570(14) 0.25096(7) 0.0340(3) Uani 1 1 d . . . . .
H2A H 0.364560 0.701769 0.214096 0.041 Uiso 1 1 calc R U . . .
H2B H 0.372119 0.639558 0.274915 0.041 Uiso 1 1 calc R U . . .
C11 C 0.11099(14) 0.61952(14) 0.19308(6) 0.0318(3) Uani 1 1 d . . . . .
C12 C 0.09341(15) 0.49837(14) 0.19942(6) 0.0336(3) Uani 1 1 d . . . . .
C13 C 0.06633(18) 0.45148(16) 0.15649(7) 0.0409(4) Uani 1 1 d . . . . .
H13 H 0.057068 0.369694 0.160370 0.049 Uiso 1 1 calc R U . . .
C14 C 0.05280(18) 0.52608(17) 0.10734(7) 0.0422(4) Uani 1 1 d . . . . .
H14 H 0.034192 0.493519 0.077952 0.051 Uiso 1 1 calc R U . . .
C15 C 0.06555(16) 0.64618(16) 0.09983(6) 0.0373(4) Uani 1 1 d . . . . .
C16 C 0.09677(15) 0.69134(15) 0.14378(6) 0.0346(3) Uani 1 1 d . . . . .
H16 H 0.108311 0.772658 0.139542 0.042 Uiso 1 1 calc R U . . .
C17 C 0.04422(19) 0.73054(18) 0.04645(7) 0.0474(4) Uani 1 1 d . . . . .
C18 C 0.0154(3) 0.6660(2) 0.00301(8) 0.0694(7) Uani 1 1 d . . . . .
H18A H -0.062574 0.627443 0.013791 0.104 Uiso 1 1 calc R U . . .
H18B H 0.000608 0.723363 -0.029846 0.104 Uiso 1 1 calc R U . . .
H18C H 0.089614 0.605592 -0.002830 0.104 Uiso 1 1 calc R U . . .
C19 C -0.0722(3) 0.8258(3) 0.05355(10) 0.0802(8) Uani 1 1 d . . . . .
H19A H -0.055896 0.868591 0.081327 0.120 Uiso 1 1 calc R U . . .
H19B H -0.084478 0.881954 0.020181 0.120 Uiso 1 1 calc R U . . .
H19C H -0.150784 0.787877 0.063672 0.120 Uiso 1 1 calc R U . . .
C20 C 0.1662(3) 0.7896(3) 0.02846(9) 0.0805(9) Uani 1 1 d . . . . .
H20A H 0.186416 0.831662 0.055877 0.121 Uiso 1 1 calc R U . . .
H20B H 0.239673 0.728622 0.022490 0.121 Uiso 1 1 calc R U . . .
H20C H 0.150667 0.846393 -0.004526 0.121 Uiso 1 1 calc R U . . .
C21 C 0.12633(15) 0.52472(14) 0.28684(6) 0.0334(3) Uani 1 1 d . . . . .
C22 C 0.10360(15) 0.44091(14) 0.25608(6) 0.0340(3) Uani 1 1 d . . . . .
C23 C 0.09123(17) 0.32527(16) 0.27992(7) 0.0413(4) Uani 1 1 d . . . . .
H23 H 0.079016 0.268029 0.259272 0.050 Uiso 1 1 calc R U . . .
C24 C 0.09699(18) 0.29398(16) 0.33493(7) 0.0452(4) Uani 1 1 d . . . . .
H24 H 0.088448 0.214447 0.351154 0.054 Uiso 1 1 calc R U . . .
C25 C 0.11474(17) 0.37460(16) 0.36689(7) 0.0409(4) Uani 1 1 d . . . . .
C26 C 0.13154(16) 0.49035(16) 0.34138(6) 0.0372(4) Uani 1 1 d . . . . .
H26 H 0.146890 0.546614 0.361991 0.045 Uiso 1 1 calc R U . . .
C27 C 0.1098(2) 0.34305(18) 0.42769(7) 0.0482(4) Uani 1 1 d . U . . .
C28 C -0.0199(17) 0.391(2) 0.4508(7) 0.073(5) Uani 0.39(2) 1 d . U P A 1
H28A H -0.043155 0.474246 0.434609 0.110 Uiso 0.39(2) 1 calc R U P A 1
H28B H -0.086042 0.344355 0.443723 0.110 Uiso 0.39(2) 1 calc R U P A 1
H28C H -0.015459 0.384428 0.489095 0.110 Uiso 0.39(2) 1 calc R U P A 1
C29 C 0.152(2) 0.2155(11) 0.4505(5) 0.087(4) Uani 0.39(2) 1 d . U P A 1
H29A H 0.237021 0.188602 0.434176 0.131 Uiso 0.39(2) 1 calc R U P A 1
H29B H 0.158482 0.207148 0.488811 0.131 Uiso 0.39(2) 1 calc R U P A 1
H29C H 0.087899 0.167075 0.443439 0.131 Uiso 0.39(2) 1 calc R U P A 1
C30 C 0.2112(12) 0.4123(10) 0.4533(4) 0.053(2) Uani 0.39(2) 1 d . U P A 1
H30A H 0.192055 0.498229 0.440832 0.079 Uiso 0.39(2) 1 calc R U P A 1
H30B H 0.200219 0.395522 0.492072 0.079 Uiso 0.39(2) 1 calc R U P A 1
H30C H 0.301045 0.383937 0.442286 0.079 Uiso 0.39(2) 1 calc R U P A 1
C28' C -0.0128(12) 0.4144(9) 0.4482(4) 0.056(2) Uani 0.61(2) 1 d . U P A 2
H28D H -0.089021 0.395570 0.433096 0.084 Uiso 0.61(2) 1 calc R U P A 2
H28E H -0.021068 0.393960 0.486861 0.084 Uiso 0.61(2) 1 calc R U P A 2
H28F H -0.007278 0.499578 0.437698 0.084 Uiso 0.61(2) 1 calc R U P A 2
C29' C 0.0891(10) 0.2081(7) 0.4459(3) 0.068(2) Uani 0.61(2) 1 d . U P A 2
H29D H 0.007021 0.195599 0.433102 0.101 Uiso 0.61(2) 1 calc R U P A 2
H29E H 0.161479 0.156798 0.431304 0.101 Uiso 0.61(2) 1 calc R U P A 2
H29F H 0.085953 0.188471 0.484692 0.101 Uiso 0.61(2) 1 calc R U P A 2
C30' C 0.2293(10) 0.3613(17) 0.4464(4) 0.102(4) Uani 0.61(2) 1 d . U P A 2
H30D H 0.301957 0.311645 0.430987 0.153 Uiso 0.61(2) 1 calc R U P A 2
H30E H 0.240920 0.445279 0.435909 0.153 Uiso 0.61(2) 1 calc R U P A 2
H30F H 0.227129 0.339660 0.485072 0.153 Uiso 0.61(2) 1 calc R U P A 2
C31 C 0.41429(14) 0.85464(14) 0.31858(6) 0.0313(3) Uani 1 1 d . . . . .
C32 C 0.39358(15) 0.97975(14) 0.31097(6) 0.0309(3) Uani 1 1 d . . . . .
C33 C 0.37489(17) 1.03852(15) 0.35418(6) 0.0381(4) Uani 1 1 d . . . . .
H33 H 0.361428 1.123016 0.348880 0.046 Uiso 1 1 calc R U . . .
C34 C 0.37613(17) 0.97245(16) 0.40511(7) 0.0400(4) Uani 1 1 d . . . . .
H34 H 0.364163 1.013140 0.434396 0.048 Uiso 1 1 calc R U . . .
C35 C 0.39432(16) 0.84853(16) 0.41464(6) 0.0373(4) Uani 1 1 d . . . . .
C36 C 0.41309(16) 0.79135(15) 0.37025(6) 0.0354(3) Uani 1 1 d . . . . .
H36 H 0.425346 0.706849 0.375702 0.043 Uiso 1 1 calc R U . . .
C37 C 0.3906(2) 0.78030(19) 0.47197(7) 0.0491(4) Uani 1 1 d . U . . .
C38 C 0.2418(15) 0.8245(15) 0.4976(5) 0.031(3) Uani 0.182(6) 1 d . U P B 1
H38A H 0.179294 0.841317 0.469758 0.047 Uiso 0.182(6) 1 calc R U P B 1
H38B H 0.215827 0.761293 0.525708 0.047 Uiso 0.182(6) 1 calc R U P B 1
H38C H 0.243185 0.896587 0.512387 0.047 Uiso 0.182(6) 1 calc R U P B 1
C39 C 0.510(3) 0.746(3) 0.4898(10) 0.134(9) Uani 0.182(6) 1 d . U P B 1
H39A H 0.504183 0.703406 0.526289 0.200 Uiso 0.182(6) 1 calc R U P B 1
H39B H 0.561411 0.694304 0.467321 0.200 Uiso 0.182(6) 1 calc R U P B 1
H39C H 0.553086 0.816859 0.488806 0.200 Uiso 0.182(6) 1 calc R U P B 1
C40 C 0.3239(18) 0.6528(12) 0.4705(5) 0.068(4) Uani 0.182(6) 1 d . U P B 1
H40A H 0.235876 0.674726 0.457548 0.102 Uiso 0.182(6) 1 calc R U P B 1
H40B H 0.378251 0.605668 0.446788 0.102 Uiso 0.182(6) 1 calc R U P B 1
H40C H 0.319588 0.605665 0.506242 0.102 Uiso 0.182(6) 1 calc R U P B 1
C38' C 0.2589(7) 0.7947(7) 0.4959(3) 0.125(3) Uani 0.818(6) 1 d . U P B 2
H38D H 0.224996 0.879609 0.492095 0.187 Uiso 0.818(6) 1 calc R U P B 2
H38E H 0.203110 0.754918 0.478091 0.187 Uiso 0.818(6) 1 calc R U P B 2
H38F H 0.259939 0.759253 0.533529 0.187 Uiso 0.818(6) 1 calc R U P B 2
C39' C 0.4736(3) 0.8354(3) 0.50667(10) 0.0633(9) Uani 0.818(6) 1 d . U P B 2
H39D H 0.564384 0.828573 0.492616 0.095 Uiso 0.818(6) 1 calc R U P B 2
H39E H 0.439031 0.919483 0.505851 0.095 Uiso 0.818(6) 1 calc R U P B 2
H39F H 0.469458 0.792543 0.543253 0.095 Uiso 0.818(6) 1 calc R U P B 2
C40' C 0.4496(6) 0.6526(3) 0.47609(11) 0.0967(17) Uani 0.818(6) 1 d . U P B 2
H40D H 0.537955 0.647960 0.459447 0.145 Uiso 0.818(6) 1 calc R U P B 2
H40E H 0.453166 0.615318 0.513483 0.145 Uiso 0.818(6) 1 calc R U P B 2
H40F H 0.396337 0.610983 0.458045 0.145 Uiso 0.818(6) 1 calc R U P B 2
C41 C 0.41754(14) 0.94137(14) 0.22266(6) 0.0307(3) Uani 1 1 d . . . . .
C42 C 0.39470(14) 1.03187(14) 0.25374(6) 0.0309(3) Uani 1 1 d . . . . .
C43 C 0.37530(17) 1.15081(15) 0.23027(7) 0.0367(4) Uani 1 1 d . . . . .
H43 H 0.360491 1.211120 0.251516 0.044 Uiso 1 1 calc R U . . .
C44 C 0.37767(17) 1.18129(15) 0.17520(7) 0.0390(4) Uani 1 1 d . . . . .
H44 H 0.364482 1.262941 0.159276 0.047 Uiso 1 1 calc R U . . .
C45 C 0.39892(16) 1.09492(15) 0.14298(6) 0.0356(3) Uani 1 1 d . . . . .
C46 C 0.41897(15) 0.97505(15) 0.16773(6) 0.0346(3) Uani 1 1 d . . . . .
H46 H 0.433980 0.914970 0.146358 0.042 Uiso 1 1 calc R U . . .
C47 C 0.40438(18) 1.13027(18) 0.08219(7) 0.0436(4) Uani 1 1 d . . . . .
C48 C 0.3525(3) 1.0398(2) 0.05635(8) 0.0659(6) Uani 1 1 d . . . . .
H48A H 0.261840 1.034241 0.069039 0.099 Uiso 1 1 calc R U . . .
H48B H 0.356758 1.065109 0.017811 0.099 Uiso 1 1 calc R U . . .
H48C H 0.405363 0.961881 0.065548 0.099 Uiso 1 1 calc R U . . .
C49 C 0.5447(2) 1.1392(3) 0.06265(9) 0.0835(9) Uani 1 1 d . . . . .
H49A H 0.577902 1.197535 0.079359 0.125 Uiso 1 1 calc R U . . .
H49B H 0.597734 1.061330 0.071853 0.125 Uiso 1 1 calc R U . . .
H49C H 0.549129 1.164558 0.024115 0.125 Uiso 1 1 calc R U . . .
C50 C 0.3200(3) 1.2504(2) 0.06458(9) 0.0752(7) Uani 1 1 d . . . . .
H50A H 0.229311 1.244836 0.077155 0.113 Uiso 1 1 calc R U . . .
H50B H 0.351582 1.312277 0.079508 0.113 Uiso 1 1 calc R U . . .
H50C H 0.325356 1.270652 0.025837 0.113 Uiso 1 1 calc R U . . .
O51 O 0.58417(11) 0.74812(10) 0.25615(5) 0.0373(3) Uani 1 1 d . . . . .
C52 C 0.68820(19) 0.8125(2) 0.26479(11) 0.0652(7) Uani 1 1 d . . . . .
H52A H 0.670263 0.897102 0.247790 0.078 Uiso 1 1 calc R U . . .
H52B H 0.696555 0.808569 0.303144 0.078 Uiso 1 1 calc R U . . .
C53 C 0.8066(3) 0.7546(3) 0.24108(18) 0.1186(16) Uani 1 1 d . . . . .
H53A H 0.854871 0.815085 0.218804 0.142 Uiso 1 1 calc R U . . .
H53B H 0.863458 0.709416 0.269160 0.142 Uiso 1 1 calc R U . . .
C54 C 0.7720(2) 0.6751(3) 0.20919(13) 0.0893(10) Uani 1 1 d . . . . .
H54A H 0.814996 0.593067 0.221432 0.107 Uiso 1 1 calc R U . . .
H54B H 0.800539 0.700196 0.171673 0.107 Uiso 1 1 calc R U . . .
C55 C 0.62887(19) 0.6793(2) 0.21451(10) 0.0628(6) Uani 1 1 d . . . . .
H55A H 0.589395 0.718070 0.180802 0.075 Uiso 1 1 calc R U . . .
H55B H 0.605106 0.597943 0.224290 0.075 Uiso 1 1 calc R U . . .
C61 C 0.6953(3) 0.4433(3) 0.1097(2) 0.1119(13) Uani 1 1 d . . . . .
H61 H 0.784947 0.411373 0.107969 0.134 Uiso 1 1 calc R U . . .
C62 C 0.6412(4) 0.5098(4) 0.0665(2) 0.144(2) Uani 1 1 d . . . . .
H62 H 0.691465 0.523886 0.034024 0.173 Uiso 1 1 calc R U . . .
C63 C 0.5118(4) 0.5573(4) 0.06979(18) 0.1305(17) Uani 1 1 d . . . . .
H63 H 0.472682 0.604607 0.039388 0.157 Uiso 1 1 calc R U . . .
C64 C 0.4396(3) 0.5372(3) 0.11600(14) 0.0862(8) Uani 1 1 d . . . . .
H64 H 0.350587 0.571132 0.118017 0.103 Uiso 1 1 calc R U . . .
C65 C 0.4935(3) 0.4699(3) 0.15847(13) 0.0816(8) Uani 1 1 d . . . . .
H65 H 0.443121 0.455014 0.190864 0.098 Uiso 1 1 calc R U . . .
C66 C 0.6241(4) 0.4215(3) 0.15520(15) 0.0974(11) Uani 1 1 d . . . . .
H66 H 0.662897 0.372869 0.185377 0.117 Uiso 1 1 calc R U . . .
C71 C 0.7616(3) 0.8545(5) 0.39344(11) 0.1048(14) Uani 1 1 d . . . . .
H71 H 0.680044 0.826239 0.394798 0.126 Uiso 1 1 calc R U . . .
C72 C 0.7659(3) 0.9707(5) 0.39325(12) 0.1048(13) Uani 1 1 d . . . . .
H72 H 0.687177 1.024217 0.394355 0.126 Uiso 1 1 calc R U . . .
C73 C 0.8802(4) 1.0111(3) 0.39152(13) 0.0951(10) Uani 1 1 d . . . . .
H73 H 0.881792 1.093407 0.390865 0.114 Uiso 1 1 calc R U . . .
C74 C 0.9935(3) 0.9364(3) 0.39069(11) 0.0782(8) Uani 1 1 d . . . . .
H74 H 1.073840 0.966130 0.390377 0.094 Uiso 1 1 calc R U . . .
C75 C 0.9931(3) 0.8185(3) 0.39029(9) 0.0730(7) Uani 1 1 d . . . . .
H75 H 1.072874 0.766383 0.389070 0.088 Uiso 1 1 calc R U . . .
C76 C 0.8771(4) 0.7759(3) 0.39165(11) 0.0907(10) Uani 1 1 d . . . . .
H76 H 0.875209 0.694026 0.391377 0.109 Uiso 1 1 calc R U . . .
C81 C 0.8511(3) 0.1174(3) 0.14505(12) 0.0808(8) Uani 1 1 d . . . . .
H81 H 0.810254 0.139174 0.112276 0.097 Uiso 1 1 calc R U . . .
C82 C 0.7769(2) 0.1037(2) 0.19107(12) 0.0740(7) Uani 1 1 d . . . . .
H82 H 0.684573 0.115418 0.190601 0.089 Uiso 1 1 calc R U . . .
C83 C 0.8366(3) 0.0726(2) 0.23839(11) 0.0672(7) Uani 1 1 d . . . . .
H83 H 0.785641 0.063210 0.270848 0.081 Uiso 1 1 calc R U . . .
C84 C 0.9716(3) 0.05487(19) 0.23862(10) 0.0621(6) Uani 1 1 d . . . . .
H84 H 1.013074 0.032754 0.271244 0.074 Uiso 1 1 calc R U . . .
C85 C 1.0443(2) 0.0692(2) 0.19216(10) 0.0620(6) Uani 1 1 d . . . . .
H85 H 1.136703 0.057708 0.192218 0.074 Uiso 1 1 calc R U . . .
C86 C 0.9841(3) 0.1001(2) 0.14541(11) 0.0730(7) Uani 1 1 d . . . . .
H86 H 1.034878 0.109783 0.112909 0.088 Uiso 1 1 calc R U . . .
C91 C 0.6061(3) 0.2999(3) 0.30600(13) 0.0835(9) Uani 1 1 d . . . . .
H91 H 0.593453 0.237737 0.288193 0.100 Uiso 1 1 calc R U . . .
C92 C 0.5006(2) 0.3625(2) 0.32919(10) 0.0621(6) Uani 1 1 d . . . . .
H92 H 0.415503 0.343393 0.327763 0.074 Uiso 1 1 calc R U . . .
C93 C 0.5196(2) 0.45215(19) 0.35420(9) 0.0596(5) Uani 1 1 d . . . . .
H93 H 0.447344 0.495892 0.370291 0.071 Uiso 1 1 calc R U . . .
C94 C 0.6434(2) 0.4797(2) 0.35624(10) 0.0653(6) Uani 1 1 d . . . . .
H94 H 0.655858 0.542321 0.373749 0.078 Uiso 1 1 calc R U . . .
C95 C 0.7489(2) 0.4169(2) 0.33305(9) 0.0599(5) Uani 1 1 d . . . . .
H95 H 0.834012 0.436350 0.334227 0.072 Uiso 1 1 calc R U . . .
C96 C 0.7300(2) 0.3266(2) 0.30843(12) 0.0746(7) Uani 1 1 d . . . . .
H96 H 0.802387 0.281916 0.292869 0.089 Uiso 1 1 calc R U . . .

loop_
_atom_site_aniso_label
_atom_site_aniso_U_11
_atom_site_aniso_U_22
_atom_site_aniso_U_33
_atom_site_aniso_U_23
_atom_site_aniso_U_13
_atom_site_aniso_U_12
B1 0.0228(8) 0.0392(9) 0.0339(9) -0.0063(7) 0.0005(6) -0.0037(7)
B2 0.0289(8) 0.0331(9) 0.0333(8) -0.0075(7) -0.0006(6) -0.0050(7)
C1 0.0317(8) 0.0351(8) 0.0331(8) -0.0072(6) -0.0004(6) -0.0053(6)
C2 0.0309(8) 0.0336(8) 0.0391(8) -0.0105(6) -0.0008(6) -0.0053(6)
C11 0.0252(7) 0.0354(8) 0.0352(8) -0.0067(6) 0.0005(6) -0.0062(6)
C12 0.0284(7) 0.0370(8) 0.0358(8) -0.0072(6) 0.0012(6) -0.0065(6)
C13 0.0457(10) 0.0376(9) 0.0425(9) -0.0116(7) 0.0001(7) -0.0118(7)
C14 0.0445(10) 0.0495(10) 0.0371(9) -0.0143(7) -0.0030(7) -0.0125(8)
C15 0.0320(8) 0.0462(9) 0.0347(8) -0.0067(7) -0.0020(6) -0.0093(7)
C16 0.0310(8) 0.0374(8) 0.0362(8) -0.0053(6) -0.0021(6) -0.0079(6)
C17 0.0509(11) 0.0548(11) 0.0373(9) -0.0025(8) -0.0100(8) -0.0131(9)
C18 0.0973(19) 0.0740(15) 0.0402(11) -0.0044(10) -0.0179(11) -0.0217(14)
C19 0.093(2) 0.0761(17) 0.0597(14) 0.0001(12) -0.0229(13) 0.0193(14)
C20 0.0909(19) 0.104(2) 0.0486(12) 0.0192(13) -0.0141(12) -0.0545(17)
C21 0.0277(7) 0.0371(8) 0.0350(8) -0.0057(6) 0.0005(6) -0.0054(6)
C22 0.0284(7) 0.0359(8) 0.0369(8) -0.0057(6) 0.0034(6) -0.0054(6)
C23 0.0429(9) 0.0354(9) 0.0446(9) -0.0073(7) 0.0060(7) -0.0064(7)
C24 0.0463(10) 0.0359(9) 0.0471(10) 0.0017(7) 0.0091(8) -0.0031(7)
C25 0.0342(8) 0.0439(9) 0.0384(9) 0.0005(7) 0.0049(7) 0.0005(7)
C26 0.0334(8) 0.0420(9) 0.0347(8) -0.0043(7) 0.0011(6) -0.0052(7)
C27 0.0489(10) 0.0526(11) 0.0368(9) 0.0037(8) 0.0026(8) -0.0041(8)
C28 0.046(5) 0.119(12) 0.053(6) -0.002(6) -0.001(4) -0.020(7)
C29 0.157(12) 0.052(4) 0.053(4) -0.009(3) -0.039(6) 0.000(7)
C30 0.055(4) 0.077(5) 0.033(3) -0.013(3) -0.007(2) -0.023(4)
C28' 0.084(6) 0.049(3) 0.031(3) -0.0106(18) 0.012(3) -0.003(2)
C29' 0.098(5) 0.052(3) 0.035(3) 0.011(2) 0.022(3) 0.009(3)
C30' 0.077(4) 0.175(10) 0.047(4) 0.038(5) -0.023(3) -0.054(6)
C31 0.0263(7) 0.0335(8) 0.0349(8) -0.0071(6) -0.0017(6) -0.0057(6)
C32 0.0284(7) 0.0345(8) 0.0308(7) -0.0064(6) -0.0029(6) -0.0057(6)
C33 0.0451(9) 0.0349(8) 0.0348(8) -0.0089(7) -0.0042(7) -0.0031(7)
C34 0.0447(9) 0.0448(9) 0.0316(8) -0.0118(7) -0.0024(7) -0.0036(7)
C35 0.0349(8) 0.0438(9) 0.0325(8) -0.0048(7) -0.0029(6) -0.0050(7)
C36 0.0363(8) 0.0335(8) 0.0360(8) -0.0040(6) -0.0024(6) -0.0055(6)
C37 0.0546(11) 0.0564(11) 0.0335(9) 0.0002(8) -0.0035(8) -0.0081(9)
C38 0.024(5) 0.059(6) 0.010(4) -0.007(4) 0.008(3) -0.008(4)
C39 0.128(11) 0.145(12) 0.120(11) 0.011(9) -0.025(8) -0.030(9)
C40 0.100(8) 0.065(7) 0.037(5) 0.011(5) -0.002(5) -0.032(6)
C38' 0.086(4) 0.170(6) 0.086(4) 0.048(4) 0.015(3) -0.010(4)
C39' 0.088(2) 0.0662(18) 0.0362(13) 0.0001(11) -0.0201(12) -0.0149(15)
C40' 0.202(5) 0.0455(16) 0.0380(14) 0.0036(11) -0.028(2) -0.005(2)
C41 0.0269(7) 0.0334(8) 0.0333(8) -0.0076(6) -0.0009(6) -0.0073(6)
C42 0.0280(7) 0.0344(8) 0.0317(8) -0.0071(6) -0.0018(6) -0.0074(6)
C43 0.0412(9) 0.0336(8) 0.0367(8) -0.0084(7) -0.0030(7) -0.0068(7)
C44 0.0421(9) 0.0363(8) 0.0382(9) -0.0011(7) -0.0045(7) -0.0093(7)
C45 0.0325(8) 0.0437(9) 0.0312(8) -0.0028(7) -0.0013(6) -0.0116(7)
C46 0.0343(8) 0.0398(8) 0.0319(8) -0.0098(6) 0.0008(6) -0.0091(7)
C47 0.0469(10) 0.0532(11) 0.0309(8) -0.0015(7) -0.0018(7) -0.0154(8)
C48 0.0905(17) 0.0758(15) 0.0366(10) -0.0057(10) -0.0132(10) -0.0279(13)
C49 0.0576(14) 0.151(3) 0.0408(11) 0.0017(14) 0.0073(10) -0.0377(16)
C50 0.106(2) 0.0705(16) 0.0415(11) 0.0052(10) -0.0154(12) 0.0009(14)
O51 0.0298(6) 0.0403(6) 0.0446(6) -0.0156(5) -0.0010(5) -0.0041(5)
C52 0.0310(10) 0.0823(16) 0.0968(18) -0.0503(14) -0.0060(10) -0.0105(10)
C53 0.0401(13) 0.128(3) 0.221(4) -0.124(3) 0.0293(18) -0.0240(15)
C54 0.0391(12) 0.140(3) 0.108(2) -0.078(2) 0.0158(12) -0.0171(14)
C55 0.0372(10) 0.0842(16) 0.0793(15) -0.0539(13) 0.0023(9) -0.0014(10)
C61 0.0558(17) 0.092(2) 0.174(4) 0.011(2) -0.009(2) -0.0054(16)
C62 0.089(2) 0.111(3) 0.181(4) 0.055(3) 0.054(3) 0.016(2)
C63 0.097(3) 0.127(3) 0.127(3) 0.036(3) 0.012(2) 0.031(2)
C64 0.0522(14) 0.099(2) 0.105(2) -0.0236(18) -0.0007(14) -0.0006(14)
C65 0.103(2) 0.0658(16) 0.0882(19) -0.0325(15) 0.0084(17) -0.0341(16)
C66 0.128(3) 0.0593(16) 0.108(3) -0.0177(16) -0.044(2) 0.0020(18)
C71 0.0651(19) 0.209(5) 0.0527(15) -0.022(2) -0.0013(13) -0.059(3)
C72 0.0659(19) 0.175(4) 0.0683(18) -0.045(2) -0.0051(14) 0.028(2)
C73 0.101(3) 0.093(2) 0.092(2) -0.0283(18) -0.0190(18) 0.0057(19)
C74 0.0613(15) 0.108(2) 0.0671(16) -0.0081(15) -0.0046(12) -0.0245(15)
C75 0.0668(15) 0.100(2) 0.0458(12) -0.0143(12) -0.0058(10) 0.0120(14)
C76 0.125(3) 0.097(2) 0.0590(15) -0.0096(14) -0.0195(16) -0.041(2)
C81 0.0614(15) 0.099(2) 0.0743(17) 0.0107(15) -0.0177(13) -0.0101(14)
C82 0.0429(12) 0.0706(16) 0.104(2) -0.0082(14) -0.0025(12) -0.0045(11)
C83 0.0798(17) 0.0498(12) 0.0748(15) -0.0222(11) 0.0242(13) -0.0193(11)
C84 0.0781(16) 0.0463(11) 0.0659(14) -0.0092(10) -0.0163(12) -0.0156(11)
C85 0.0440(11) 0.0515(12) 0.0877(17) -0.0024(11) -0.0073(11) -0.0078(9)
C86 0.0612(14) 0.0795(17) 0.0686(15) 0.0064(13) 0.0072(12) -0.0090(12)
C91 0.0584(15) 0.0843(18) 0.123(2) -0.0608(18) -0.0035(14) -0.0062(13)
C92 0.0471(12) 0.0566(13) 0.0833(16) -0.0173(11) 0.0012(11) -0.0062(9)
C93 0.0581(13) 0.0465(11) 0.0699(14) -0.0095(10) 0.0153(10) -0.0050(9)
C94 0.0705(15) 0.0567(13) 0.0733(15) -0.0238(11) 0.0025(12) -0.0118(11)
C95 0.0503(12) 0.0627(13) 0.0676(14) -0.0138(11) -0.0111(10) -0.0040(10)
C96 0.0466(12) 0.0782(17) 0.106(2) -0.0448(15) -0.0035(12) 0.0050(11)

loop_
_atom_type_symbol
_atom_type_description
_atom_type_scat_dispersion_real
_atom_type_scat_dispersion_imag
_atom_type_scat_source
C C 0.0033 0.0016 'International Tables Vol C Tables 4.2.6.8 and 6.1.1.4'
H H 0.0000 0.0000 'International Tables Vol C Tables 4.2.6.8 and 6.1.1.4'
B B 0.0013 0.0007 'International Tables Vol C Tables 4.2.6.8 and 6.1.1.4'
O O 0.0106 0.0060 'International Tables Vol C Tables 4.2.6.8 and 6.1.1.4'

loop_
_geom_angle_atom_site_label_1
_geom_angle_atom_site_label_2
_geom_angle_atom_site_label_3
_geom_angle
C1 B1 C21 128.31(14)
C1 B1 C11 128.02(14)
C21 B1 C11 102.81(13)
C2 B2 C41 118.13(13)
C2 B2 C31 118.02(13)
C41 B2 C31 99.97(12)
C2 B2 O51 104.82(12)
C41 B2 O51 109.21(12)
C31 B2 O51 106.07(12)
B1 C1 C2 101.09(12)
B1 C1 H1A 111.6
C2 C1 H1A 111.6
B1 C1 H1B 111.6
C2 C1 H1B 111.6
H1A C1 H1B 109.4
C1 C2 B2 113.04(13)
C1 C2 H2A 109.0
B2 C2 H2A 109.0
C1 C2 H2B 109.0
B2 C2 H2B 109.0
H2A C2 H2B 107.8
C16 C11 C12 119.30(14)
C16 C11 B1 132.31(15)
C12 C11 B1 108.37(14)
C13 C12 C11 120.25(15)
C13 C12 C22 129.64(15)
C11 C12 C22 110.07(14)
C12 C13 C14 119.04(16)
C12 C13 H13 120.5
C14 C13 H13 120.5
C15 C14 C13 122.44(16)
C15 C14 H14 118.8
C13 C14 H14 118.8
C14 C15 C16 117.55(15)
C14 C15 C17 122.83(15)
C16 C15 C17 119.60(16)
C11 C16 C15 121.36(15)
C11 C16 H16 119.3
C15 C16 H16 119.3
C18 C17 C20 108.20(19)
C18 C17 C19 107.98(19)
C20 C17 C19 109.7(2)
C18 C17 C15 112.47(17)
C20 C17 C15 109.67(16)
C19 C17 C15 108.75(17)
C17 C18 H18A 109.5
C17 C18 H18B 109.5
H18A C18 H18B 109.5
C17 C18 H18C 109.5
H18A C18 H18C 109.5
H18B C18 H18C 109.5
C17 C19 H19A 109.5
C17 C19 H19B 109.5
H19A C19 H19B 109.5
C17 C19 H19C 109.5
H19A C19 H19C 109.5
H19B C19 H19C 109.5
C17 C20 H20A 109.5
C17 C20 H20B 109.5
H20A C20 H20B 109.5
C17 C20 H20C 109.5
H20A C20 H20C 109.5
H20B C20 H20C 109.5
C26 C21 C22 119.14(15)
C26 C21 B1 132.53(15)
C22 C21 B1 108.34(14)
C23 C22 C21 120.28(15)
C23 C22 C12 129.53(15)
C21 C22 C12 110.18(14)
C22 C23 C24 118.91(17)
C22 C23 H23 120.5
C24 C23 H23 120.5
C25 C24 C23 122.70(16)
C25 C24 H24 118.7
C23 C24 H24 118.7
C24 C25 C26 117.09(16)
C24 C25 C27 122.65(16)
C26 C25 C27 120.19(17)
C21 C26 C25 121.81(16)
C21 C26 H26 119.1
C25 C26 H26 119.1
C29 C27 C28 112.6(10)
C30' C27 C28' 115.8(9)
C30' C27 C25 109.3(4)
C29 C27 C25 116.0(5)
C28 C27 C25 110.7(7)
C28' C27 C25 107.2(4)
C30' C27 C29' 109.5(5)
C28' C27 C29' 105.0(5)
C25 C27 C29' 109.8(4)
C29 C27 C30 102.4(7)
C28 C27 C30 102.4(8)
C25 C27 C30 111.7(4)
C27 C28 H28A 109.5
C27 C28 H28B 109.5
H28A C28 H28B 109.5
C27 C28 H28C 109.5
H28A C28 H28C 109.5
H28B C28 H28C 109.5
C27 C29 H29A 109.5
C27 C29 H29B 109.5
H29A C29 H29B 109.5
C27 C29 H29C 109.5
H29A C29 H29C 109.5
H29B C29 H29C 109.5
C27 C30 H30A 109.5
C27 C30 H30B 109.5
H30A C30 H30B 109.5
C27 C30 H30C 109.5
H30A C30 H30C 109.5
H30B C30 H30C 109.5
C27 C28' H28D 109.5
C27 C28' H28E 109.5
H28D C28' H28E 109.5
C27 C28' H28F 109.5
H28D C28' H28F 109.5
H28E C28' H28F 109.5
C27 C29' H29D 109.5
C27 C29' H29E 109.5
H29D C29' H29E 109.5
C27 C29' H29F 109.5
H29D C29' H29F 109.5
H29E C29' H29F 109.5
C27 C30' H30D 109.5
C27 C30' H30E 109.5
H30D C30' H30E 109.5
C27 C30' H30F 109.5
H30D C30' H30F 109.5
H30E C30' H30F 109.5
C36 C31 C32 118.41(14)
C36 C31 B2 132.46(14)
C32 C31 B2 109.11(13)
C33 C32 C31 120.56(14)
C33 C32 C42 128.45(15)
C31 C32 C42 110.99(13)
C34 C33 C32 119.39(16)
C34 C33 H33 120.3
C32 C33 H33 120.3
C33 C34 C35 122.15(15)
C33 C34 H34 118.9
C35 C34 H34 118.9
C34 C35 C36 117.29(15)
C34 C35 C37 119.74(15)
C36 C35 C37 122.96(16)
C31 C36 C35 122.18(15)
C31 C36 H36 118.9
C35 C36 H36 118.9
C38' C37 C40' 112.8(4)
C39 C37 C35 111.8(11)
C38' C37 C35 110.4(3)
C40' C37 C35 112.60(18)
C38' C37 C39' 105.2(4)
C40' C37 C39' 105.5(2)
C35 C37 C39' 109.90(17)
C39 C37 C38 136.6(14)
C35 C37 C38 105.0(5)
C39 C37 C40 107.5(14)
C35 C37 C40 106.2(4)
C38 C37 C40 82.5(8)
C37 C38 H38A 109.5
C37 C38 H38B 109.5
H38A C38 H38B 109.5
C37 C38 H38C 109.5
H38A C38 H38C 109.5
H38B C38 H38C 109.5
C37 C39 H39A 109.5
C37 C39 H39B 109.5
H39A C39 H39B 109.5
C37 C39 H39C 109.5
H39A C39 H39C 109.5
H39B C39 H39C 109.5
C37 C40 H40A 109.5
C37 C40 H40B 109.5
H40A C40 H40B 109.5
C37 C40 H40C 109.5
H40A C40 H40C 109.5
H40B C40 H40C 109.5
C37 C38' H38D 109.5
C37 C38' H38E 109.5
H38D C38' H38E 109.5
C37 C38' H38F 109.5
H38D C38' H38F 109.5
H38E C38' H38F 109.5
C37 C39' H39D 109.5
C37 C39' H39E 109.5
H39D C39' H39E 109.5
C37 C39' H39F 109.5
H39D C39' H39F 109.5
H39E C39' H39F 109.5
C37 C40' H40D 109.5
C37 C40' H40E 109.5
H40D C40' H40E 109.5
C37 C40' H40F 109.5
H40D C40' H40F 109.5
H40E C40' H40F 109.5
C46 C41 C42 118.12(14)
C46 C41 B2 132.57(14)
C42 C41 B2 109.28(13)
C43 C42 C41 120.87(14)
C43 C42 C32 128.48(14)
C41 C42 C32 110.65(13)
C42 C43 C44 119.48(15)
C42 C43 H43 120.3
C44 C43 H43 120.3
C45 C44 C43 121.61(16)
C45 C44 H44 119.2
C43 C44 H44 119.2
C44 C45 C46 117.81(15)
C44 C45 C47 120.90(15)
C46 C45 C47 121.26(15)
C41 C46 C45 122.11(15)
C41 C46 H46 118.9
C45 C46 H46 118.9
C49 C47 C48 109.6(2)
C49 C47 C50 109.3(2)
C48 C47 C50 106.49(19)
C49 C47 C45 108.63(15)
C48 C47 C45 111.51(15)
C50 C47 C45 111.22(16)
C47 C48 H48A 109.5
C47 C48 H48B 109.5
H48A C48 H48B 109.5
C47 C48 H48C 109.5
H48A C48 H48C 109.5
H48B C48 H48C 109.5
C47 C49 H49A 109.5
C47 C49 H49B 109.5
H49A C49 H49B 109.5
C47 C49 H49C 109.5
H49A C49 H49C 109.5
H49B C49 H49C 109.5
C47 C50 H50A 109.5
C47 C50 H50B 109.5
H50A C50 H50B 109.5
C47 C50 H50C 109.5
H50A C50 H50C 109.5
H50B C50 H50C 109.5
C55 O51 C52 108.47(14)
C55 O51 B2 121.38(13)
C52 O51 B2 118.64(13)
C53 C52 O51 106.09(18)
C53 C52 H52A 110.5
O51 C52 H52A 110.5
C53 C52 H52B 110.5
O51 C52 H52B 110.5
H52A C52 H52B 108.7
C54 C53 C52 108.8(2)
C54 C53 H53A 109.9
C52 C53 H53A 109.9
C54 C53 H53B 109.9
C52 C53 H53B 109.9
H53A C53 H53B 108.3
C53 C54 C55 107.8(2)
C53 C54 H54A 110.1
C55 C54 H54A 110.1
C53 C54 H54B 110.1
C55 C54 H54B 110.1
H54A C54 H54B 108.5
O51 C55 C54 105.85(17)
O51 C55 H55A 110.6
C54 C55 H55A 110.6
O51 C55 H55B 110.6
C54 C55 H55B 110.6
H55A C55 H55B 108.7
C66 C61 C62 120.6(3)
C66 C61 H61 119.7
C62 C61 H61 119.7
C61 C62 C63 119.1(4)
C61 C62 H62 120.5
C63 C62 H62 120.5
C64 C63 C62 120.7(4)
C64 C63 H63 119.7
C62 C63 H63 119.7
C65 C64 C63 119.9(3)
C65 C64 H64 120.1
C63 C64 H64 120.1
C64 C65 C66 119.6(3)
C64 C65 H65 120.2
C66 C65 H65 120.2
C61 C66 C65 120.2(3)
C61 C66 H66 119.9
C65 C66 H66 119.9
C72 C71 C76 119.8(3)
C72 C71 H71 120.1
C76 C71 H71 120.1
C73 C72 C71 120.5(3)
C73 C72 H72 119.7
C71 C72 H72 119.7
C72 C73 C74 120.8(4)
C72 C73 H73 119.6
C74 C73 H73 119.6
C73 C74 C75 120.4(3)
C73 C74 H74 119.8
C75 C74 H74 119.8
C74 C75 C76 119.5(3)
C74 C75 H75 120.2
C76 C75 H75 120.2
C75 C76 C71 119.0(3)
C75 C76 H76 120.5
C71 C76 H76 120.5
C82 C81 C86 120.6(3)
C82 C81 H81 119.7
C86 C81 H81 119.7
C81 C82 C83 119.4(2)
C81 C82 H82 120.3
C83 C82 H82 120.3
C82 C83 C84 119.9(2)
C82 C83 H83 120.1
C84 C83 H83 120.1
C85 C84 C83 120.0(2)
C85 C84 H84 120.0
C83 C84 H84 120.0
C84 C85 C86 119.7(2)
C84 C85 H85 120.1
C86 C85 H85 120.1
C85 C86 C81 120.4(2)
C85 C86 H86 119.8
C81 C86 H86 119.8
C92 C91 C96 120.5(2)
C92 C91 H91 119.8
C96 C91 H91 119.8
C93 C92 C91 119.3(2)
C93 C92 H92 120.3
C91 C92 H92 120.3
C92 C93 C94 120.2(2)
C92 C93 H93 119.9
C94 C93 H93 119.9
C95 C94 C93 120.4(2)
C95 C94 H94 119.8
C93 C94 H94 119.8
C96 C95 C94 119.3(2)
C96 C95 H95 120.4
C94 C95 H95 120.4
C95 C96 C91 120.2(2)
C95 C96 H96 119.9
C91 C96 H96 119.9

loop_
_geom_bond_atom_site_label_1
_geom_bond_atom_site_label_2
_geom_bond_distance
B1 C1 1.544(2)
B1 C21 1.577(2)
B1 C11 1.577(2)
B2 C2 1.609(2)
B2 C41 1.620(2)
B2 C31 1.625(2)
B2 O51 1.644(2)
C1 C2 1.566(2)
C1 H1A 0.9900
C1 H1B 0.9900
C2 H2A 0.9900
C2 H2B 0.9900
C11 C16 1.387(2)
C11 C12 1.416(2)
C12 C13 1.383(2)
C12 C22 1.491(2)
C13 C14 1.396(3)
C13 H13 0.9500
C14 C15 1.390(3)
C14 H14 0.9500
C15 C16 1.410(2)
C15 C17 1.541(2)
C16 H16 0.9500
C17 C18 1.526(3)
C17 C20 1.530(3)
C17 C19 1.530(3)
C18 H18A 0.9800
C18 H18B 0.9800
C18 H18C 0.9800
C19 H19A 0.9800
C19 H19B 0.9800
C19 H19C 0.9800
C20 H20A 0.9800
C20 H20B 0.9800
C20 H20C 0.9800
C21 C26 1.389(2)
C21 C22 1.415(2)
C22 C23 1.383(2)
C23 C24 1.399(3)
C23 H23 0.9500
C24 C25 1.392(3)
C24 H24 0.9500
C25 C26 1.406(2)
C25 C27 1.538(2)
C26 H26 0.9500
C27 C30' 1.428(9)
C27 C29 1.494(13)
C27 C28 1.496(18)
C27 C28' 1.521(10)
C27 C29' 1.584(8)
C27 C30 1.660(10)
C28 H28A 0.9800
C28 H28B 0.9800
C28 H28C 0.9800
C29 H29A 0.9800
C29 H29B 0.9800
C29 H29C 0.9800
C30 H30A 0.9800
C30 H30B 0.9800
C30 H30C 0.9800
C28' H28D 0.9800
C28' H28E 0.9800
C28' H28F 0.9800
C29' H29D 0.9800
C29' H29E 0.9800
C29' H29F 0.9800
C30' H30D 0.9800
C30' H30E 0.9800
C30' H30F 0.9800
C31 C36 1.394(2)
C31 C32 1.407(2)
C32 C33 1.393(2)
C32 C42 1.484(2)
C33 C34 1.389(2)
C33 H33 0.9500
C34 C35 1.392(3)
C34 H34 0.9500
C35 C36 1.408(2)
C35 C37 1.539(2)
C36 H36 0.9500
C37 C39 1.34(2)
C37 C38' 1.454(7)
C37 C40' 1.496(4)
C37 C39' 1.566(3)
C37 C38 1.677(15)
C37 C40 1.729(14)
C38 H38A 0.9800
C38 H38B 0.9800
C38 H38C 0.9800
C39 H39A 0.9800
C39 H39B 0.9800
C39 H39C 0.9800
C40 H40A 0.9800
C40 H40B 0.9800
C40 H40C 0.9800
C38' H38D 0.9800
C38' H38E 0.9800
C38' H38F 0.9800
C39' H39D 0.9800
C39' H39E 0.9800
C39' H39F 0.9800
C40' H40D 0.9800
C40' H40E 0.9800
C40' H40F 0.9800
C41 C46 1.394(2)
C41 C42 1.411(2)
C42 C43 1.386(2)
C43 C44 1.395(2)
C43 H43 0.9500
C44 C45 1.393(2)
C44 H44 0.9500
C45 C46 1.404(2)
C45 C47 1.541(2)
C46 H46 0.9500
C47 C49 1.517(3)
C47 C48 1.521(3)
C47 C50 1.536(3)
C48 H48A 0.9800
C48 H48B 0.9800
C48 H48C 0.9800
C49 H49A 0.9800
C49 H49B 0.9800
C49 H49C 0.9800
C50 H50A 0.9800
C50 H50B 0.9800
C50 H50C 0.9800
O51 C55 1.455(2)
O51 C52 1.456(2)
C52 C53 1.454(3)
C52 H52A 0.9900
C52 H52B 0.9900
C53 C54 1.440(4)
C53 H53A 0.9900
C53 H53B 0.9900
C54 C55 1.479(3)
C54 H54A 0.9900
C54 H54B 0.9900
C55 H55A 0.9900
C55 H55B 0.9900
C61 C66 1.338(5)
C61 C62 1.340(6)
C61 H61 0.9500
C62 C63 1.376(5)
C62 H62 0.9500
C63 C64 1.356(5)
C63 H63 0.9500
C64 C65 1.328(4)
C64 H64 0.9500
C65 C66 1.390(5)
C65 H65 0.9500
C66 H66 0.9500
C71 C72 1.349(6)
C71 C76 1.394(5)
C71 H71 0.9500
C72 C73 1.336(5)
C72 H72 0.9500
C73 C74 1.352(4)
C73 H73 0.9500
C74 C75 1.364(4)
C74 H74 0.9500
C75 C76 1.367(4)
C75 H75 0.9500
C76 H76 0.9500
C81 C82 1.357(4)
C81 C86 1.368(4)
C81 H81 0.9500
C82 C83 1.376(4)
C82 H82 0.9500
C83 C84 1.388(4)
C83 H83 0.9500
C84 C85 1.359(3)
C84 H84 0.9500
C85 C86 1.365(4)
C85 H85 0.9500
C86 H86 0.9500
C91 C92 1.376(3)
C91 C96 1.380(4)
C91 H91 0.9500
C92 C93 1.362(3)
C92 H92 0.9500
C93 C94 1.380(3)
C93 H93 0.9500
C94 C95 1.378(3)
C94 H94 0.9500
C95 C96 1.362(3)
C95 H95 0.9500
C96 H96 0.9500

loop_
_geom_torsion_atom_site_label_1
_geom_torsion_atom_site_label_2
_geom_torsion_atom_site_label_3
_geom_torsion_atom_site_label_4
_geom_torsion
C21 B1 C1 C2 82.90(18)
C11 B1 C1 C2 -84.59(18)
B1 C1 C2 B2 -179.12(13)
C41 B2 C2 C1 -64.41(18)
C31 B2 C2 C1 56.05(19)
O51 B2 C2 C1 173.76(12)
C1 B1 C11 C16 -16.3(3)
C21 B1 C11 C16 173.69(16)
C1 B1 C11 C12 165.52(15)
C21 B1 C11 C12 -4.45(16)
C16 C11 C12 C13 2.0(2)
B1 C11 C12 C13 -179.59(15)
C16 C11 C12 C22 -175.85(14)
B1 C11 C12 C22 2.57(17)
C11 C12 C13 C14 -1.9(3)
C22 C12 C13 C14 175.46(16)
C12 C13 C14 C15 0.0(3)
C13 C14 C15 C16 1.7(3)
C13 C14 C15 C17 -176.93(17)
C12 C11 C16 C15 -0.2(2)
B1 C11 C16 C15 -178.15(16)
C14 C15 C16 C11 -1.6(2)
C17 C15 C16 C11 177.08(15)
C14 C15 C17 C18 -3.1(3)
C16 C15 C17 C18 178.26(18)
C14 C15 C17 C20 -123.5(2)
C16 C15 C17 C20 57.8(2)
C14 C15 C17 C19 116.4(2)
C16 C15 C17 C19 -62.2(2)
C1 B1 C21 C26 14.9(3)
C11 B1 C21 C26 -175.16(16)
C1 B1 C21 C22 -165.08(15)
C11 B1 C21 C22 4.84(16)
C26 C21 C22 C23 -2.2(2)
B1 C21 C22 C23 177.81(15)
C26 C21 C22 C12 176.40(14)
B1 C21 C22 C12 -3.60(17)
C13 C12 C22 C23 1.5(3)
C11 C12 C22 C23 179.09(16)
C13 C12 C22 C21 -176.91(17)
C11 C12 C22 C21 0.66(18)
C21 C22 C23 C24 2.2(2)
C12 C22 C23 C24 -176.07(16)
C22 C23 C24 C25 0.0(3)
C23 C24 C25 C26 -2.2(3)
C23 C24 C25 C27 174.81(17)
C22 C21 C26 C25 -0.1(2)
B1 C21 C26 C25 179.94(16)
C24 C25 C26 C21 2.2(2)
C27 C25 C26 C21 -174.87(15)
C24 C25 C27 C30' 122.8(9)
C26 C25 C27 C30' -60.3(9)
C24 C25 C27 C29 30.0(11)
C26 C25 C27 C29 -153.2(11)
C24 C25 C27 C28 -99.9(9)
C26 C25 C27 C28 77.0(9)
C24 C25 C27 C28' -110.9(5)
C26 C25 C27 C28' 66.0(5)
C24 C25 C27 C29' 2.7(4)
C26 C25 C27 C29' 179.5(4)
C24 C25 C27 C30 146.7(5)
C26 C25 C27 C30 -36.4(5)
C2 B2 C31 C36 49.2(2)
C41 B2 C31 C36 178.64(16)
O51 B2 C31 C36 -67.9(2)
C2 B2 C31 C32 -129.34(15)
C41 B2 C31 C32 0.13(15)
O51 B2 C31 C32 113.60(13)
C36 C31 C32 C33 1.2(2)
B2 C31 C32 C33 179.97(14)
C36 C31 C32 C42 -178.52(13)
B2 C31 C32 C42 0.23(17)
C31 C32 C33 C34 -0.4(2)
C42 C32 C33 C34 179.34(15)
C32 C33 C34 C35 -0.6(3)
C33 C34 C35 C36 0.6(3)
C33 C34 C35 C37 -178.17(17)
C32 C31 C36 C35 -1.2(2)
B2 C31 C36 C35 -179.59(16)
C34 C35 C36 C31 0.3(2)
C37 C35 C36 C31 179.05(16)
C34 C35 C37 C39 -96.6(16)
C36 C35 C37 C39 84.6(16)
C34 C35 C37 C38' 69.9(4)
C36 C35 C37 C38' -108.9(4)
C34 C35 C37 C40' -163.0(3)
C36 C35 C37 C40' 18.2(3)
C34 C35 C37 C39' -45.7(3)
C36 C35 C37 C39' 135.5(2)
C34 C35 C37 C38 59.9(5)
C36 C35 C37 C38 -118.8(5)
C34 C35 C37 C40 146.4(6)
C36 C35 C37 C40 -32.4(7)
C2 B2 C41 C46 -48.7(2)
C31 B2 C41 C46 -178.13(16)
O51 B2 C41 C46 70.8(2)
C2 B2 C41 C42 128.94(15)
C31 B2 C41 C42 -0.47(15)
O51 B2 C41 C42 -111.50(13)
C46 C41 C42 C43 -0.5(2)
B2 C41 C42 C43 -178.55(14)
C46 C41 C42 C32 178.69(13)
B2 C41 C42 C32 0.64(17)
C33 C32 C42 C43 -1.2(3)
C31 C32 C42 C43 178.55(15)
C33 C32 C42 C41 179.72(16)
C31 C32 C42 C41 -0.56(18)
C41 C42 C43 C44 0.4(2)
C32 C42 C43 C44 -178.67(15)
C42 C43 C44 C45 0.1(3)
C43 C44 C45 C46 -0.4(2)
C43 C44 C45 C47 -178.57(16)
C42 C41 C46 C45 0.2(2)
B2 C41 C46 C45 177.68(15)
C44 C45 C46 C41 0.3(2)
C47 C45 C46 C41 178.42(15)
C44 C45 C47 C49 91.3(2)
C46 C45 C47 C49 -86.7(2)
C44 C45 C47 C48 -147.71(19)
C46 C45 C47 C48 34.2(2)
C44 C45 C47 C50 -29.0(2)
C46 C45 C47 C50 152.90(19)
C2 B2 O51 C55 42.5(2)
C41 B2 O51 C55 -85.04(19)
C31 B2 O51 C55 168.03(17)
C2 B2 O51 C52 -178.45(16)
C41 B2 O51 C52 54.1(2)
C31 B2 O51 C52 -52.9(2)
C55 O51 C52 C53 -17.5(3)
B2 O51 C52 C53 -161.4(2)
O51 C52 C53 C54 12.1(4)
C52 C53 C54 C55 -2.2(5)
C52 O51 C55 C54 16.1(3)
B2 O51 C55 C54 158.8(2)
C53 C54 C55 O51 -8.5(4)
C66 C61 C62 C63 1.2(8)
C61 C62 C63 C64 -0.1(8)
C62 C63 C64 C65 -0.7(7)
C63 C64 C65 C66 0.6(5)
C62 C61 C66 C65 -1.4(6)
C64 C65 C66 C61 0.5(5)
C76 C71 C72 C73 -0.2(5)
C71 C72 C73 C74 -0.9(5)
C72 C73 C74 C75 1.6(5)
C73 C74 C75 C76 -1.1(4)
C74 C75 C76 C71 0.0(4)
C72 C71 C76 C75 0.7(4)
C86 C81 C82 C83 0.3(5)
C81 C82 C83 C84 -0.4(4)
C82 C83 C84 C85 0.5(3)
C83 C84 C85 C86 -0.5(4)
C84 C85 C86 C81 0.3(4)
C82 C81 C86 C85 -0.2(5)
C96 C91 C92 C93 0.6(5)
C91 C92 C93 C94 0.0(4)
C92 C93 C94 C95 0.0(4)
C93 C94 C95 C96 -0.5(4)
C94 C95 C96 C91 1.1(4)
C92 C91 C96 C95 -1.2(5)
